data_1505698
loop_
_publ_author_name
'Harriman, Anthony'
'Rostron, James P.'
'Cesario, Mich\`ele'
'Ulrich, Gilles'
'Ziessel, Raymond'

_publ_section_title
;
 Electron transfer in self-assembled orthogonal structures.
;
_journal_issue 26
_journal_name_full 'The journal of physical chemistry. A'
_journal_page_first 7994
_journal_page_last 8002
_journal_paper_doi 10.1021/jp054992c
_journal_volume 110
_journal_year 2006
_chemical_compound_source 'chemical synthesis'
_chemical_formula_structural '[Zn C64 N10 H64]2+, 2(ClO4)-,(C2H5)2O,CH3OH'
_chemical_formula_sum 'C69 H78 B2 Cl2 F4 N10 O10 Zn'
_chemical_formula_weight 1441.30
_chemical_name_common 'Zn(II) complex'
_chemical_name_systematic
;
    ?
;
_space_group_IT_number 2
_symmetry_cell_setting triclinic
_symmetry_space_group_name_Hall '-P 1'
_symmetry_space_group_name_H-M 'P -1'
_atom_sites_solution_hydrogens geom
_atom_sites_solution_primary direct
_atom_sites_solution_secondary difmap
_audit_creation_method SHELXL
_cell_angle_alpha 96.88(4)
_cell_angle_beta 101.14(4)
_cell_angle_gamma 104.49(4)
_cell_formula_units_Z 2
_cell_length_a 9.376(4)
_cell_length_b 18.932(8)
_cell_length_c 20.837(8)
_cell_measurement_reflns_used 6128
_cell_measurement_temperature 177(2)
_cell_measurement_theta_max 27.08
_cell_measurement_theta_min 1.50
_cell_volume 3458(3)
_computing_cell_refinement 'DENZO-HKL (Otwinowski,1997)'
_computing_data_reduction 'CCP4   (CCP4,1994)'
_computing_molecular_graphics 'R3M   (Riche,1983),ORTEP (Johnson,1965)'
_computing_publication_material 'SHELXL-93  (Sheldrick,1993)'
_computing_structure_refinement 'SHELXL-93 (Sheldrick, 1993)'
_computing_structure_solution 'SHELXS-86 (Sheldrick, 1990)'
_diffrn_ambient_temperature 177(2)
_diffrn_measured_fraction_theta_full 0.917
_diffrn_measured_fraction_theta_max 0.937
_diffrn_measurement_device 'Mar345 image plate system'
_diffrn_measurement_method 'rotation method'
_diffrn_radiation_monochromator 'curvator miror Si (lll)'
_diffrn_radiation_source monochromatic
_diffrn_radiation_type 'synchrotron DCI'
_diffrn_radiation_wavelength 0.94700
_diffrn_reflns_av_R_equivalents 0.0000
_diffrn_reflns_av_sigmaI/netI 0.0144
_diffrn_reflns_limit_h_max 9
_diffrn_reflns_limit_h_min 0
_diffrn_reflns_limit_k_max 17
_diffrn_reflns_limit_k_min -18
_diffrn_reflns_limit_l_max 19
_diffrn_reflns_limit_l_min -20
_diffrn_reflns_number 6128
_diffrn_reflns_theta_full 27.08
_diffrn_reflns_theta_max 27.08
_diffrn_reflns_theta_min 1.50
_diffrn_standards_decay_% none
_diffrn_standards_interval_count 0.0
_diffrn_standards_interval_time 120
_diffrn_standards_number 'all data (post refinememt)'
_exptl_absorpt_coefficient_mu 0.005
_exptl_absorpt_correction_type none
_exptl_crystal_colour red
_exptl_crystal_density_diffrn 1.384
_exptl_crystal_description 'diamond shaped'
_exptl_crystal_F_000 1504
_exptl_crystal_size_max 0.08
_exptl_crystal_size_mid 0.06
_exptl_crystal_size_min 0.06
_refine_diff_density_max 0.348
_refine_diff_density_min -0.440
_refine_diff_density_rms 0.071
_refine_ls_extinction_method none
_refine_ls_goodness_of_fit_all 1.042
_refine_ls_goodness_of_fit_ref 1.044
_refine_ls_hydrogen_treatment constr
_refine_ls_matrix_type full
_refine_ls_number_parameters 905
_refine_ls_number_reflns 6127
_refine_ls_number_restraints 0
_refine_ls_restrained_S_all 1.042
_refine_ls_restrained_S_obs 1.044
_refine_ls_R_factor_all 0.0399
_refine_ls_R_factor_gt 0.0398
_refine_ls_shift/esd_mean 0.009
_refine_ls_shift/su_max 0.117
_refine_ls_structure_factor_coef Fsqd
_refine_ls_weighting_details 'w=1/[\s^2^(Fo^2^)+(0.0641P)^2^+5.4053P] where P=(Fo^2^+2Fc^2^)/3'
_refine_ls_weighting_scheme calc
_refine_ls_wR_factor_all 0.1049
_refine_ls_wR_factor_ref 0.1048
_reflns_number_gt 6102
_reflns_number_total 6128
_reflns_threshold_expression >2sigma(I)
_cod_data_source_file jp054992csi20050903_092932.cif
_cod_data_source_block GU26
_cod_depositor_comments
;
The following automatic conversions were performed:

'_refine_ls_weighting_scheme' value 'calc
w=1/[\s^2^(Fo^2^)+(0.0641P)^2^+5.4053P] where P=(Fo^2^+2Fc^2^)/3' was
changed to 'calc'. New tag '_refine_ls_weighting_details' was
created. The value of the new tag was set to
'w=1/[\s^2^(Fo^2^)+(0.0641P)^2^+5.4053P] where P=(Fo^2^+2Fc^2^)/3'.

Automatic conversion script
Id: cif_fix_values 3143 2015-03-26 13:38:13Z robertas 
;
_cod_original_cell_volume 3458.1(25)
_cod_database_code 1505698

loop_
_symmetry_equiv_pos_as_xyz
'x, y, z'
'-x, -y, -z'

loop_
_atom_site_aniso_label
_atom_site_aniso_U_11
_atom_site_aniso_U_22
_atom_site_aniso_U_33
_atom_site_aniso_U_23
_atom_site_aniso_U_13
_atom_site_aniso_U_12
Zn 0.0307(3) 0.0185(3) 0.0058(3) 0.0047(2) 0.0011(2) 0.0178(2)
B 0.060(3) 0.031(3) 0.008(2) 0.010(2) 0.004(2) 0.029(3)
F1A 0.089(2) 0.0421(14) 0.0183(12) -0.0024(10) 0.0275(12) 0.0132(14)
F1B 0.083(2) 0.0483(15) 0.0396(14) 0.0166(12) -0.0213(13) 0.0385(15)
B' 0.030(3) 0.020(2) 0.007(2) 0.007(2) 0.001(2) 0.014(2)
F1C 0.0356(13) 0.0296(12) 0.0193(11) 0.0136(9) 0.0076(9) 0.0166(12)
F1D 0.0405(13) 0.0391(12) 0.0053(11) 0.0017(9) -0.0055(9) 0.0217(11)
N1A 0.037(2) 0.034(2) 0.004(2) 0.0041(15) -0.0005(14) 0.025(2)
C2A 0.035(3) 0.044(3) 0.013(2) 0.002(2) 0.000(2) 0.022(2)
C3A 0.046(3) 0.045(3) 0.017(2) 0.006(2) 0.005(2) 0.013(2)
C4A 0.045(3) 0.038(3) 0.014(2) 0.008(2) 0.005(2) 0.017(2)
C5A 0.038(3) 0.030(2) 0.006(2) 0.004(2) 0.003(2) 0.024(2)
C6A 0.067(3) 0.046(3) 0.020(2) 0.010(2) 0.003(2) 0.002(3)
C7A 0.073(4) 0.060(4) 0.031(3) 0.011(2) -0.001(2) -0.007(3)
C8A 0.117(5) 0.052(4) 0.060(4) 0.005(3) -0.020(3) 0.003(4)
C9A 0.046(3) 0.056(3) 0.014(2) 0.004(2) -0.002(2) 0.025(2)
N1B 0.056(2) 0.022(2) 0.009(2) 0.0078(14) 0.003(2) 0.023(2)
C2B 0.070(3) 0.031(3) 0.016(2) 0.008(2) 0.004(2) 0.024(3)
C3B 0.068(3) 0.027(2) 0.031(3) 0.010(2) 0.004(2) 0.016(2)
C4B 0.054(3) 0.027(2) 0.020(2) 0.007(2) -0.002(2) 0.021(2)
C5B 0.049(3) 0.026(2) 0.005(2) 0.005(2) 0.000(2) 0.026(2)
C6B 0.076(3) 0.037(3) 0.025(3) 0.008(2) -0.012(2) 0.013(3)
C7B 0.098(4) 0.043(3) 0.043(3) 0.011(2) -0.007(3) 0.021(3)
C8B 0.077(4) 0.055(4) 0.162(7) 0.015(4) -0.024(4) 0.023(4)
C9B 0.099(4) 0.042(3) 0.026(3) 0.019(2) 0.007(2) 0.015(3)
N1C 0.027(2) 0.019(2) 0.009(2) 0.0067(13) 0.0007(13) 0.017(2)
C2C 0.033(2) 0.022(2) 0.009(2) 0.005(2) -0.001(2) 0.017(2)
C3C 0.028(2) 0.018(2) 0.017(2) 0.004(2) -0.001(2) 0.017(2)
C4C 0.027(2) 0.020(2) 0.013(2) 0.002(2) 0.002(2) 0.013(2)
C5C 0.028(2) 0.017(2) 0.006(2) 0.005(2) 0.001(2) 0.013(2)
C6C 0.041(2) 0.034(2) 0.023(2) 0.010(2) 0.013(2) 0.027(2)
C7C 0.040(3) 0.030(2) 0.025(2) 0.006(2) 0.006(2) 0.023(2)
C8C 0.046(3) 0.065(3) 0.033(3) -0.002(2) 0.003(2) 0.036(3)
C9C 0.049(3) 0.037(2) 0.022(2) 0.015(2) 0.005(2) 0.030(2)
N1D 0.029(2) 0.021(2) 0.003(2) 0.0011(13) 0.0021(13) 0.016(2)
C2D 0.032(2) 0.026(2) 0.007(2) -0.002(2) 0.000(2) 0.016(2)
C3D 0.034(2) 0.020(2) 0.011(2) 0.000(2) -0.001(2) 0.016(2)
C4D 0.030(2) 0.017(2) 0.008(2) 0.0006(15) -0.004(2) 0.015(2)
C5D 0.029(2) 0.017(2) 0.004(2) 0.0021(15) -0.002(2) 0.011(2)
C6D 0.037(2) 0.024(2) 0.017(2) 0.005(2) 0.002(2) 0.021(2)
C7D 0.050(3) 0.035(2) 0.016(2) 0.002(2) 0.006(2) 0.032(2)
C8D 0.050(3) 0.066(3) 0.033(3) -0.005(2) -0.001(2) 0.042(3)
C9D 0.047(3) 0.040(2) 0.013(2) 0.004(2) 0.008(2) 0.028(2)
N1E 0.027(2) 0.014(2) 0.006(2) 0.0019(12) 0.0017(13) 0.016(2)
C2E 0.030(2) 0.013(2) 0.007(2) 0.0002(15) -0.001(2) 0.016(2)
C3E 0.037(2) 0.023(2) 0.009(2) 0.003(2) -0.001(2) 0.025(2)
C4E 0.041(2) 0.019(2) 0.005(2) 0.004(2) 0.000(2) 0.018(2)
C5E 0.036(2) 0.022(2) 0.008(2) 0.004(2) 0.008(2) 0.020(2)
C6E 0.028(2) 0.012(2) 0.010(2) 0.0017(15) 0.003(2) 0.014(2)
N1F 0.031(2) 0.016(2) 0.005(2) 0.0036(12) 0.0030(14) 0.0177(15)
C2F 0.029(2) 0.009(2) 0.007(2) -0.0006(14) -0.001(2) 0.013(2)
C3F 0.035(2) 0.024(2) 0.014(2) 0.003(2) 0.001(2) 0.022(2)
C4F 0.032(2) 0.027(2) 0.027(2) 0.006(2) 0.008(2) 0.024(2)
C5F 0.041(3) 0.024(2) 0.021(2) 0.007(2) 0.017(2) 0.022(2)
C6F 0.042(3) 0.016(2) 0.009(2) 0.0046(15) 0.004(2) 0.018(2)
N1G 0.028(2) 0.022(2) 0.007(2) 0.0051(13) 0.0013(13) 0.017(2)
C2G 0.035(2) 0.033(2) 0.014(2) 0.011(2) 0.003(2) 0.027(2)
C3G 0.033(2) 0.041(2) 0.022(2) 0.008(2) 0.004(2) 0.031(2)
C4G 0.033(2) 0.044(3) 0.022(2) 0.003(2) 0.012(2) 0.026(2)
C5G 0.036(2) 0.034(2) 0.010(2) 0.008(2) 0.007(2) 0.021(2)
C6G 0.029(2) 0.015(2) 0.009(2) 0.002(2) 0.002(2) 0.013(2)
N1H 0.023(2) 0.014(2) 0.004(2) -0.0001(13) -0.0003(14) 0.013(2)
C2H 0.024(2) 0.017(2) 0.009(2) 0.004(2) 0.004(2) 0.019(2)
C3H 0.025(2) 0.024(2) 0.004(2) -0.001(2) -0.0045(15) 0.017(2)
C4H 0.023(2) 0.012(2) 0.013(2) 0.005(2) 0.003(2) 0.006(2)
C5H 0.029(2) 0.011(2) 0.010(2) 0.004(2) 0.003(2) 0.014(2)
C6H 0.023(2) 0.015(2) 0.007(2) 0.002(2) 0.004(2) 0.016(2)
N1I 0.027(2) 0.019(2) 0.005(2) 0.0044(14) 0.0022(14) 0.0187(15)
C2I 0.036(2) 0.029(3) 0.005(2) 0.005(2) 0.000(2) 0.025(2)
C3I 0.028(2) 0.023(2) 0.011(2) -0.005(2) -0.003(2) 0.011(2)
C4I 0.033(2) 0.016(2) 0.018(2) 0.000(2) 0.006(2) 0.009(2)
C5I 0.033(2) 0.021(2) 0.006(2) 0.004(2) 0.003(2) 0.016(2)
C6I 0.022(2) 0.016(2) 0.007(2) 0.000(2) 0.005(2) 0.015(2)
N1J 0.029(2) 0.016(2) 0.009(2) 0.0044(13) 0.0039(13) 0.017(2)
C2J 0.027(2) 0.017(2) 0.007(2) 0.004(2) 0.005(2) 0.016(2)
C3J 0.035(2) 0.023(2) 0.009(2) 0.006(2) -0.003(2) 0.010(2)
C4J 0.036(3) 0.024(2) 0.020(2) 0.000(2) -0.005(2) 0.003(2)
C5J 0.041(3) 0.015(2) 0.024(2) 0.006(2) 0.008(2) 0.008(2)
C6J 0.043(3) 0.016(2) 0.010(2) 0.007(2) 0.007(2) 0.018(2)
CABE 0.043(3) 0.029(2) 0.008(2) 0.006(2) 0.006(2) 0.030(2)
CCDI 0.023(2) 0.013(2) 0.006(2) 0.0026(15) -0.001(2) 0.007(2)
ClA 0.0451(7) 0.0282(6) 0.0367(6) 0.0077(5) 0.0034(5) 0.0195(6)
O1A 0.055(2) 0.024(2) 0.040(2) 0.0067(13) -0.0090(14) 0.0124(15)
O2A 0.081(2) 0.051(2) 0.069(2) 0.030(2) 0.043(2) 0.034(2)
O3A 0.064(2) 0.052(2) 0.044(2) 0.0070(14) 0.017(2) 0.035(2)
O4A 0.054(2) 0.044(2) 0.082(2) -0.003(2) -0.029(2) 0.017(2)
ClB 0.0326(6) 0.0243(5) 0.0229(5) 0.0094(4) 0.0040(4) 0.0181(5)
O1B 0.061(2) 0.058(2) 0.038(2) 0.0180(14) 0.0209(14) 0.050(2)
O2B 0.050(2) 0.038(2) 0.049(2) 0.0162(14) 0.0294(15) 0.022(2)
O3B 0.052(2) 0.039(2) 0.032(2) 0.0063(14) -0.0092(14) 0.002(2)
O4B 0.047(2) 0.0266(15) 0.036(2) 0.0115(12) -0.0123(13) 0.0171(14)
ET1 0.098(5) 0.091(5) 0.103(5) 0.027(4) 0.025(4) -0.003(4)
ET2 0.090(4) 0.086(4) 0.058(4) 0.035(3) 0.039(3) 0.011(4)
O 0.069(2) 0.056(2) 0.027(2) 0.0097(15) 0.010(2) 0.028(2)
ET3 0.103(5) 0.082(4) 0.031(3) -0.001(3) -0.003(3) 0.045(4)
ET4 0.093(4) 0.048(3) 0.050(3) -0.006(3) -0.007(3) 0.030(3)
ME 0.085(4) 0.062(3) 0.055(3) 0.006(3) 0.016(3) 0.045(3)
OME 0.103(3) 0.147(4) 0.042(2) 0.029(2) 0.015(2) 0.097(3)

loop_
_atom_site_label
_atom_site_type_symbol
_atom_site_fract_x
_atom_site_fract_y
_atom_site_fract_z
_atom_site_U_iso_or_equiv
_atom_site_thermal_displace_type
_atom_site_occupancy
_atom_site_calc_flag
_atom_site_refinement_flags
Zn Zn 0.15447(4) 0.22848(2) 0.07332(2) 0.0165(2) Uani 1 d .
B B 0.4302(6) 0.1366(2) 0.5023(2) 0.0301(12) Uani 1 d .
F1A F 0.3626(3) 0.16236(12) 0.55030(10) 0.0492(7) Uani 1 d .
F1B F 0.5381(3) 0.10467(13) 0.53157(11) 0.0577(7) Uani 1 d .
B' B 0.1682(5) 0.4101(2) -0.3188(2) 0.0179(10) Uani 1 d .
F1C F 0.2825(2) 0.46989(11) -0.32682(9) 0.0258(5) Uani 1 d .
F1D F 0.0747(2) 0.37647(11) -0.38139(8) 0.0281(5) Uani 1 d .
N1A N 0.5050(3) 0.2016(2) 0.47014(13) 0.0231(8) Uani 1 d .
C2A C 0.6198(4) 0.2622(2) 0.5009(2) 0.0295(10) Uani 1 d .
C3A C 0.6512(5) 0.3105(2) 0.4558(2) 0.0362(11) Uani 1 d .
C4A C 0.5491(5) 0.2779(2) 0.3951(2) 0.0315(10) Uani 1 d .
C5A C 0.4589(4) 0.2093(2) 0.4041(2) 0.0226(9) Uani 1 d .
C6A C 0.5439(5) 0.3124(2) 0.3333(2) 0.0477(12) Uani 1 d .
H6A1 H 0.4445 0.3179 0.3179 0.057 Uiso 1 calc R
H6A2 H 0.5669 0.2811 0.2993 0.057 Uiso 1 calc R
H6A3 H 0.6171 0.3602 0.3433 0.057 Uiso 1 calc R
C7A C 0.7721(6) 0.3831(3) 0.4719(2) 0.0614(15) Uani 1 d .
H7A1 H 0.8230 0.3877 0.4356 0.074 Uiso 1 calc R
H7A2 H 0.8465 0.3834 0.5115 0.074 Uiso 1 calc R
C8A C 0.7117(7) 0.4487(3) 0.4832(3) 0.086(2) Uani 1 d .
H8A1 H 0.7936 0.4934 0.4931 0.103 Uiso 1 calc R
H8A2 H 0.6635 0.4453 0.5198 0.103 Uiso 1 calc R
H8A3 H 0.6394 0.4493 0.4439 0.103 Uiso 1 calc R
C9A C 0.7015(5) 0.2740(2) 0.5727(2) 0.0386(11) Uani 1 d .
H9A1 H 0.7093 0.3230 0.5941 0.046 Uiso 1 calc R
H9A2 H 0.8012 0.2681 0.5753 0.046 Uiso 1 calc R
H9A3 H 0.6462 0.2382 0.5945 0.046 Uiso 1 calc R
N1B N 0.3086(4) 0.0796(2) 0.44675(13) 0.0272(8) Uani 1 d .
C2B C 0.2172(5) 0.0145(2) 0.4526(2) 0.0375(11) Uani 1 d .
C3B C 0.1177(5) -0.0220(2) 0.3904(2) 0.0420(11) Uani 1 d .
C4B C 0.1525(5) 0.0232(2) 0.3447(2) 0.0330(10) Uani 1 d .
C5B C 0.2698(4) 0.0882(2) 0.3799(2) 0.0244(10) Uani 1 d .
C6B C 0.0861(6) 0.0037(2) 0.2710(2) 0.0498(13) Uani 1 d .
H6B1 H 0.1635 -0.0022 0.2483 0.060 Uiso 1 calc R
H6B2 H 0.0463 0.0426 0.2564 0.060 Uiso 1 calc R
H6B3 H 0.0061 -0.0418 0.2612 0.060 Uiso 1 calc R
C7B C -0.0018(6) -0.0976(2) 0.3772(2) 0.0642(15) Uani 1 d .
H7B1 H -0.0330 -0.1068 0.4180 0.077 Uiso 1 calc R
H7B2 H -0.0903 -0.0971 0.3445 0.077 Uiso 1 calc R
C8B C 0.0606(7) -0.1582(3) 0.3526(4) 0.105(2) Uani 1 d .
H8B1 H -0.0137 -0.2051 0.3468 0.126 Uiso 1 calc R
H8B2 H 0.1502 -0.1576 0.3844 0.126 Uiso 1 calc R
H8B3 H 0.0854 -0.1507 0.3109 0.126 Uiso 1 calc R
C9B C 0.2254(6) -0.0129(2) 0.5175(2) 0.0567(14) Uani 1 d .
H9B1 H 0.3087 -0.0341 0.5258 0.068 Uiso 1 calc R
H9B2 H 0.1328 -0.0499 0.5155 0.068 Uiso 1 calc R
H9B3 H 0.2401 0.0277 0.5527 0.068 Uiso 1 calc R
N1C N 0.0763(3) 0.43772(15) -0.27243(12) 0.0169(7) Uani 1 d .
C2C C -0.0055(4) 0.4863(2) -0.2845(2) 0.0206(9) Uani 1 d .
C3C C -0.0796(4) 0.4961(2) -0.2328(2) 0.0199(9) Uani 1 d .
C4C C -0.0403(4) 0.4525(2) -0.1868(2) 0.0191(9) Uani 1 d .
C5C C 0.0574(4) 0.4153(2) -0.21240(15) 0.0158(8) Uani 1 d .
C6C C -0.0921(4) 0.4474(2) -0.1233(2) 0.0284(9) Uani 1 d .
H6C1 H -0.0141 0.4787 -0.0869 0.034 Uiso 1 calc R
H6C2 H -0.1130 0.3971 -0.1162 0.034 Uiso 1 calc R
H6C3 H -0.1823 0.4633 -0.1262 0.034 Uiso 1 calc R
C7C C -0.1907(4) 0.5415(2) -0.2337(2) 0.0288(10) Uani 1 d .
H7C1 H -0.1486 0.5885 -0.2465 0.035 Uiso 1 calc R
H7C2 H -0.2068 0.5518 -0.1893 0.035 Uiso 1 calc R
C8C C -0.3418(5) 0.5017(3) -0.2817(2) 0.0463(12) Uani 1 d .
H8C1 H -0.4063 0.5340 -0.2840 0.056 Uiso 1 calc R
H8C2 H -0.3890 0.4579 -0.2663 0.056 Uiso 1 calc R
H8C3 H -0.3254 0.4882 -0.3250 0.056 Uiso 1 calc R
C9C C -0.0090(5) 0.5226(2) -0.3444(2) 0.0320(10) Uani 1 d .
H9C1 H -0.0389 0.5672 -0.3363 0.038 Uiso 1 calc R
H9C2 H -0.0803 0.4894 -0.3819 0.038 Uiso 1 calc R
H9C3 H 0.0899 0.5346 -0.3536 0.038 Uiso 1 calc R
N1D N 0.2372(3) 0.35392(15) -0.28554(12) 0.0164(7) Uani 1 d .
C2D C 0.3280(4) 0.3175(2) -0.3092(2) 0.0213(9) Uani 1 d .
C3D C 0.3665(4) 0.2696(2) -0.2659(2) 0.0210(9) Uani 1 d .
C4D C 0.2964(4) 0.2769(2) -0.2136(2) 0.0182(9) Uani 1 d .
C5D C 0.2131(4) 0.3306(2) -0.22577(15) 0.0165(8) Uani 1 d .
C6D C 0.3070(4) 0.2339(2) -0.1578(2) 0.0240(9) Uani 1 d .
H6D1 H 0.2170 0.1933 -0.1658 0.029 Uiso 1 calc R
H6D2 H 0.3171 0.2658 -0.1167 0.029 Uiso 1 calc R
H6D3 H 0.3937 0.2151 -0.1552 0.029 Uiso 1 calc R
C7D C 0.4694(4) 0.2217(2) -0.2753(2) 0.0303(10) Uani 1 d .
H7D1 H 0.4578 0.2057 -0.3225 0.036 Uiso 1 calc R
H7D2 H 0.4389 0.1778 -0.2559 0.036 Uiso 1 calc R
C8D C 0.6355(5) 0.2612(3) -0.2438(2) 0.0479(12) Uani 1 d .
H8D1 H 0.6962 0.2287 -0.2524 0.057 Uiso 1 calc R
H8D2 H 0.6488 0.2747 -0.1966 0.057 Uiso 1 calc R
H8D3 H 0.6663 0.3050 -0.2624 0.057 Uiso 1 calc R
C9D C 0.3740(5) 0.3277(2) -0.3730(2) 0.0304(10) Uani 1 d .
H9D1 H 0.3331 0.2821 -0.4042 0.036 Uiso 1 calc R
H9D2 H 0.4825 0.3420 -0.3650 0.036 Uiso 1 calc R
H9D3 H 0.3360 0.3657 -0.3907 0.036 Uiso 1 calc R
N1E N 0.2037(3) 0.19472(14) 0.16557(12) 0.0140(7) Uani 1 d .
C2E C 0.3193(4) 0.1644(2) 0.17859(15) 0.0157(8) Uani 1 d .
C3E C 0.3627(4) 0.1467(2) 0.2410(2) 0.0208(9) Uani 1 d .
H3E H 0.4393 0.1236 0.2495 0.025 Uiso 1 calc R
C4E C 0.2902(4) 0.1640(2) 0.2904(2) 0.0206(9) Uani 1 d .
C5E C 0.1721(4) 0.1958(2) 0.2760(2) 0.0191(9) Uani 1 d .
H5E H 0.1215 0.2069 0.3084 0.023 Uiso 1 calc R
C6E C 0.1310(4) 0.2106(2) 0.2126(2) 0.0154(8) Uani 1 d .
N1F N 0.3325(3) 0.17502(14) 0.06599(12) 0.0152(7) Uani 1 d .
C2F C 0.3971(4) 0.1566(2) 0.12340(15) 0.0145(8) Uani 1 d .
C3F C 0.5280(4) 0.1349(2) 0.1295(2) 0.0223(9) Uani 1 d .
H3F H 0.5706 0.1221 0.1690 0.027 Uiso 1 calc R
C4F C 0.5957(4) 0.1323(2) 0.0757(2) 0.0258(9) Uani 1 d .
H4F H 0.6848 0.1184 0.0791 0.031 Uiso 1 calc R
C5F C 0.5297(4) 0.1505(2) 0.0176(2) 0.0247(9) Uani 1 d .
H5F H 0.5733 0.1493 -0.0188 0.030 Uiso 1 calc R
C6F C 0.3968(4) 0.1706(2) 0.0145(2) 0.0208(9) Uani 1 d .
H6F H 0.3504 0.1816 -0.0252 0.025 Uiso 1 calc R
N1G N 0.0007(3) 0.26424(15) 0.12928(13) 0.0170(7) Uani 1 d .
C2G C -0.0974(4) 0.3018(2) 0.1077(2) 0.0243(9) Uani 1 d .
H2G H -0.1058 0.3123 0.0648 0.029 Uiso 1 calc R
C3G C -0.1862(4) 0.3255(2) 0.1463(2) 0.0284(10) Uani 1 d .
H3G H -0.2523 0.3520 0.1300 0.034 Uiso 1 calc R
C4G C -0.1751(4) 0.3092(2) 0.2090(2) 0.0295(10) Uani 1 d .
H4G H -0.2341 0.3245 0.2359 0.035 Uiso 1 calc R
C5G C -0.0751(4) 0.2698(2) 0.2325(2) 0.0242(9) Uani 1 d .
H5G H -0.0669 0.2580 0.2749 0.008 Uiso 1 calc R
C6G C 0.0121(4) 0.2484(2) 0.1911(2) 0.0165(8) Uani 1 d .
N1H N 0.1172(3) 0.28055(15) -0.00915(12) 0.0125(7) Uani 1 d .
C2H C 0.0199(4) 0.2405(2) -0.0653(2) 0.0141(8) Uani 1 d .
C3H C 0.0141(4) 0.2679(2) -0.1246(2) 0.0171(9) Uani 1 d .
H3H H -0.0534 0.2403 -0.1634 0.021 Uiso 1 calc R
C4H C 0.1095(4) 0.3368(2) -0.12534(15) 0.0129(8) Uani 1 d .
C5H C 0.2019(4) 0.3789(2) -0.0658(2) 0.0152(8) Uani 1 d .
H5H H 0.2610 0.4267 -0.0645 0.018 Uiso 1 calc R
C6H C 0.2051(4) 0.3486(2) -0.00805(15) 0.0131(8) Uani 1 d .
N1I N 0.3255(3) 0.33772(14) 0.10151(12) 0.0145(7) Uani 1 d .
C2I C 0.4324(4) 0.3639(2) 0.1581(2) 0.0207(9) Uani 1 d .
H2I H 0.4439 0.3322 0.1883 0.025 Uiso 1 calc R
C3I C 0.5260(4) 0.4353(2) 0.1740(2) 0.0220(9) Uani 1 d .
H3I H 0.6016 0.4508 0.2130 0.026 Uiso 1 calc R
C4I C 0.5046(4) 0.4833(2) 0.1304(2) 0.0224(9) Uani 1 d .
H4I H 0.5614 0.5328 0.1411 0.027 Uiso 1 calc R
C5I C 0.3980(4) 0.4573(2) 0.0709(2) 0.0183(9) Uani 1 d .
H5I H 0.3835 0.4886 0.0406 0.022 Uiso 1 calc R
C6I C 0.3133(4) 0.3837(2) 0.05702(15) 0.0130(8) Uani 1 d .
N1J N -0.0225(3) 0.14512(15) 0.00096(12) 0.0156(7) Uani 1 d .
C2J C -0.0672(4) 0.1652(2) -0.0583(2) 0.0150(8) Uani 1 d .
C3J C -0.1839(4) 0.1186(2) -0.1075(2) 0.0228(9) Uani 1 d .
H3J H -0.2131 0.1331 -0.1479 0.027 Uiso 1 calc R
C4J C -0.2573(4) 0.0498(2) -0.0962(2) 0.0295(10) Uani 1 d .
H4J H -0.3369 0.0177 -0.1288 0.035 Uiso 1 calc R
C5J C -0.2108(4) 0.0296(2) -0.0359(2) 0.0264(9) Uani 1 d .
H5J H -0.2585 -0.0163 -0.0271 0.032 Uiso 1 calc R
C6J C -0.0931(4) 0.0785(2) 0.0109(2) 0.0207(9) Uani 1 d .
H6J H -0.0612 0.0644 0.0513 0.025 Uiso 1 calc R
CABE C 0.3420(4) 0.1525(2) 0.3602(2) 0.0226(9) Uani 1 d .
CCDI C 0.1254(4) 0.3617(2) -0.18980(15) 0.0144(8) Uani 1 d .
ClA Cl 0.75214(11) -0.01425(5) 0.14983(5) 0.0356(3) Uani 1 d .
O1A O 0.8300(3) 0.06366(14) 0.16958(13) 0.0422(7) Uani 1 d .
O2A O 0.7181(4) -0.0443(2) 0.2069(2) 0.0591(9) Uani 1 d .
O3A O 0.8466(3) -0.0516(2) 0.12181(14) 0.0492(8) Uani 1 d .
O4A O 0.6143(4) -0.0234(2) 0.1013(2) 0.0670(10) Uani 1 d .
ClB Cl 0.65100(10) 0.35623(5) -0.02657(4) 0.0246(3) Uani 1 d .
O1B O 0.7270(3) 0.3038(2) -0.04798(13) 0.0438(8) Uani 1 d .
O2B O 0.5488(3) 0.32363(14) 0.01208(13) 0.0406(7) Uani 1 d .
O3B O 0.7607(3) 0.42168(15) 0.01375(13) 0.0457(8) Uani 1 d .
O4B O 0.5679(3) 0.37611(13) -0.08369(12) 0.0381(7) Uani 1 d .
ET1 C 0.7864(8) 0.1408(4) 0.3476(3) 0.102(2) Uani 1 d .
H11 H 0.7236 0.0960 0.3560 0.122 Uiso 1 calc R
H12 H 0.8319 0.1291 0.3117 0.122 Uiso 1 calc R
H13 H 0.7257 0.1734 0.3358 0.122 Uiso 1 calc R
ET2 C 0.9077(7) 0.1781(3) 0.4087(3) 0.076(2) Uani 1 d .
H21 H 0.8616 0.1914 0.4445 0.091 Uiso 1 calc R
H22 H 0.9647 0.1440 0.4223 0.091 Uiso 1 calc R
O O 1.0055(4) 0.2415(2) 0.39754(13) 0.0482(8) Uani 1 d .
ET3 C 1.1232(7) 0.2777(3) 0.4542(2) 0.072(2) Uani 1 d .
H31 H 1.1827 0.2444 0.4674 0.087 Uiso 1 calc R
H32 H 1.0805 0.2919 0.4909 0.087 Uiso 1 calc R
ET4 C 1.2190(6) 0.3432(3) 0.4381(2) 0.066(2) Uani 1 d .
H41 H 1.3032 0.3661 0.4752 0.079 Uiso 1 calc R
H42 H 1.1614 0.3775 0.4285 0.079 Uiso 1 calc R
H43 H 1.2558 0.3291 0.4000 0.079 Uiso 1 calc R
ME C 0.4698(6) 0.9620(3) 0.3125(2) 0.0634(14) Uani 1 d .
HME1 H 0.5681 0.9563 0.3299 0.076 Uiso 1 calc R
HME2 H 0.3952 0.9148 0.3045 0.076 Uiso 1 calc R
HME3 H 0.4467 0.9962 0.3440 0.076 Uiso 1 calc R
OME O 0.4690(5) 0.9890(2) 0.2528(2) 0.0850(13) Uani 1 d .
HOME H 0.5482 0.9776 0.2352 0.102 Uiso 1 d G

loop_
_atom_type_symbol
_atom_type_description
_atom_type_scat_dispersion_real
_atom_type_scat_dispersion_imag
_atom_type_scat_source
C C 0.0033 0.0016 'International Tables Vol C Tables 4.2.6.8 and 6.1.1.4'
N N 0.0061 0.0033 'International Tables Vol C Tables 4.2.6.8 and 6.1.1.4'
O O 0.0106 0.0060 'International Tables Vol C Tables 4.2.6.8 and 6.1.1.4'
H H 0.0000 0.0000 'International Tables Vol C Tables 4.2.6.8 and 6.1.1.4'
B B 0.0013 0.0007 'International Tables Vol C Tables 4.2.6.8 and 6.1.1.4'
F F 0.0171 0.0103 'International Tables Vol C Tables 4.2.6.8 and 6.1.1.4'
Cl Cl 0.1484 0.1585 'International Tables Vol C Tables 4.2.6.8 and 6.1.1.4'
Zn Zn 0.2839 1.4301 'International Tables Vol C Tables 4.2.6.8 and 6.1.1.4'

loop_
_geom_angle_atom_site_label_1
_geom_angle_atom_site_label_2
_geom_angle_atom_site_label_3
_geom_angle
N1H Zn N1E 170.18(10)
N1H Zn N1J 76.12(11)
N1E Zn N1J 112.53(11)
N1H Zn N1F 108.71(10)
N1E Zn N1F 75.80(10)
N1J Zn N1F 95.82(10)
N1H Zn N1G 100.19(10)
N1E Zn N1G 74.98(10)
N1J Zn N1G 95.14(10)
N1F Zn N1G 150.78(10)
N1H Zn N1I 75.19(11)
N1E Zn N1I 96.37(11)
N1J Zn N1I 151.08(10)
N1F Zn N1I 89.97(10)
N1G Zn N1I 93.38(10)
F1B B F1A 109.1(3)
F1B B N1B 110.5(3)
F1A B N1B 109.6(4)
F1B B N1A 110.1(4)
F1A B N1A 109.9(3)
N1B B N1A 107.5(3)
F1D B' F1C 108.3(3)
F1D B' N1C 110.6(3)
F1C B' N1C 110.0(3)
F1D B' N1D 110.5(3)
F1C B' N1D 110.7(3)
N1C B' N1D 106.7(3)
C2A N1A C5A 107.8(3)
C2A N1A B 126.8(3)
C5A N1A B 125.3(3)
N1A C2A C3A 110.0(3)
N1A C2A C9A 123.8(4)
C3A C2A C9A 126.2(4)
C4A C3A C2A 107.0(4)
C4A C3A C7A 127.8(4)
C2A C3A C7A 125.3(4)
C3A C4A C5A 106.9(3)
C3A C4A C6A 123.8(4)
C5A C4A C6A 129.2(3)
N1A C5A CABE 119.5(3)
N1A C5A C4A 108.3(3)
CABE C5A C4A 132.2(3)
C3A C7A C8A 113.1(4)
C2B N1B C5B 107.3(3)
C2B N1B B 127.4(3)
C5B N1B B 125.2(3)
N1B C2B C3B 110.8(3)
N1B C2B C9B 122.3(4)
C3B C2B C9B 126.9(4)
C4B C3B C2B 106.5(4)
C4B C3B C7B 127.5(4)
C2B C3B C7B 126.0(4)
C3B C4B C5B 107.5(3)
C3B C4B C6B 125.3(4)
C5B C4B C6B 127.1(4)
CABE C5B N1B 119.8(3)
CABE C5B C4B 132.4(3)
N1B C5B C4B 107.8(3)
C8B C7B C3B 110.6(5)
C2C N1C C5C 107.9(3)
C2C N1C B' 125.4(3)
C5C N1C B' 126.6(3)
N1C C2C C3C 109.7(3)
N1C C2C C9C 122.3(3)
C3C C2C C9C 128.0(3)
C4C C3C C2C 107.8(3)
C4C C3C C7C 128.7(3)
C2C C3C C7C 123.3(3)
C3C C4C C5C 106.3(3)
C3C C4C C6C 125.5(3)
C5C C4C C6C 128.2(3)
N1C C5C CCDI 119.4(3)
N1C C5C C4C 108.3(3)
CCDI C5C C4C 132.2(3)
C3C C7C C8C 111.8(3)
C2D N1D C5D 108.3(3)
C2D N1D B' 126.0(3)
C5D N1D B' 125.7(3)
N1D C2D C3D 109.9(3)
N1D C2D C9D 122.6(3)
C3D C2D C9D 127.6(3)
C4D C3D C2D 107.9(3)
C4D C3D C7D 127.1(3)
C2D C3D C7D 124.9(3)
C3D C4D C5D 106.6(3)
C3D C4D C6D 124.1(3)
C5D C4D C6D 129.2(3)
CCDI C5D N1D 119.9(3)
CCDI C5D C4D 132.8(3)
N1D C5D C4D 107.3(3)
C3D C7D C8D 113.0(3)
C2E N1E C6E 121.2(3)
C2E N1E Zn 118.6(2)
C6E N1E Zn 119.8(2)
N1E C2E C3E 120.2(3)
N1E C2E C2F 114.7(3)
C3E C2E C2F 125.0(3)
C4E C3E C2E 119.2(3)
C3E C4E C5E 119.6(3)
C3E C4E CABE 121.3(3)
C5E C4E CABE 119.1(3)
C6E C5E C4E 118.8(3)
N1E C6E C5E 121.0(3)
N1E C6E C6G 114.3(3)
C5E C6E C6G 124.7(3)
C6F N1F C2F 118.7(3)
C6F N1F Zn 125.3(2)
C2F N1F Zn 115.0(2)
N1F C2F C3F 121.4(3)
N1F C2F C2E 115.1(3)
C3F C2F C2E 123.5(3)
C2F C3F C4F 119.1(3)
C5F C4F C3F 119.4(3)
C4F C5F C6F 118.5(3)
N1F C6F C5F 122.9(3)
C2G N1G C6G 118.7(3)
C2G N1G Zn 125.5(2)
C6G N1G Zn 115.8(2)
N1G C2G C3G 122.7(3)
C4G C3G C2G 118.6(3)
C3G C4G C5G 119.8(3)
C6G C5G C4G 118.4(3)
N1G C6G C5G 121.7(3)
N1G C6G C6E 115.0(3)
C5G C6G C6E 123.2(3)
C6H N1H C2H 121.2(3)
C6H N1H Zn 119.7(2)
C2H N1H Zn 118.4(2)
N1H C2H C3H 120.1(3)
N1H C2H C2J 114.5(3)
C3H C2H C2J 125.2(3)
C4H C3H C2H 119.6(3)
C5H C4H C3H 118.8(3)
C5H C4H CCDI 120.3(3)
C3H C4H CCDI 120.6(3)
C4H C5H C6H 119.2(3)
N1H C6H C5H 120.8(3)
N1H C6H C6I 114.4(3)
C5H C6H C6I 124.5(3)
C2I N1I C6I 117.7(3)
C2I N1I Zn 127.5(2)
C6I N1I Zn 114.7(2)
N1I C2I C3I 123.5(3)
C2I C3I C4I 118.2(3)
C3I C4I C5I 119.4(3)
C4I C5I C6I 118.9(3)
N1I C6I C5I 122.0(3)
N1I C6I C6H 115.0(3)
C5I C6I C6H 122.9(3)
C6J N1J C2J 118.7(3)
C6J N1J Zn 125.7(2)
C2J N1J Zn 115.6(2)
N1J C2J C3J 121.4(3)
N1J C2J C2H 114.8(3)
C3J C2J C2H 123.8(3)
C2J C3J C4J 119.3(3)
C5J C4J C3J 119.0(3)
C6J C5J C4J 118.8(3)
N1J C6J C5J 122.8(3)
C5B CABE C5A 122.4(3)
C5B CABE C4E 119.3(3)
C5A CABE C4E 118.2(3)
C5D CCDI C5C 121.6(3)
C5D CCDI C4H 117.2(3)
C5C CCDI C4H 121.2(3)
O3A ClA O2A 109.5(2)
O3A ClA O4A 109.8(2)
O2A ClA O4A 109.8(2)
O3A ClA O1A 109.4(2)
O2A ClA O1A 109.4(2)
O4A ClA O1A 109.0(2)
O4B ClB O1B 109.3(2)
O4B ClB O2B 109.8(2)
O1B ClB O2B 109.4(2)
O4B ClB O3B 109.4(2)
O1B ClB O3B 109.7(2)
O2B ClB O3B 109.1(2)
O ET2 ET1 111.2(4)
ET2 O ET3 112.7(4)
O ET3 ET4 108.9(4)

loop_
_geom_bond_atom_site_label_1
_geom_bond_atom_site_label_2
_geom_bond_distance
Zn N1H 2.096(3)
Zn N1E 2.101(3)
Zn N1J 2.161(3)
Zn N1F 2.177(3)
Zn N1G 2.201(3)
Zn N1I 2.209(3)
B F1B 1.385(5)
B F1A 1.387(5)
B N1B 1.543(6)
B N1A 1.549(6)
B' F1D 1.398(4)
B' F1C 1.402(5)
B' N1C 1.541(5)
B' N1D 1.542(5)
N1A C2A 1.351(5)
N1A C5A 1.397(4)
C2A C3A 1.409(6)
C2A C9A 1.506(5)
C3A C4A 1.396(6)
C3A C7A 1.500(6)
C4A C5A 1.417(5)
C4A C6A 1.510(5)
C5A CABE 1.408(5)
C7A C8A 1.500(7)
N1B C2B 1.348(5)
N1B C5B 1.409(4)
C2B C3B 1.423(6)
C2B C9B 1.500(6)
C3B C4B 1.386(6)
C3B C7B 1.538(7)
C4B C5B 1.433(6)
C4B C6B 1.504(5)
C5B CABE 1.387(5)
C7B C8B 1.494(8)
N1C C2C 1.354(4)
N1C C5C 1.397(4)
C2C C3C 1.408(5)
C2C C9C 1.494(5)
C3C C4C 1.393(5)
C3C C7C 1.505(5)
C4C C5C 1.429(5)
C4C C6C 1.500(5)
C5C CCDI 1.408(5)
C7C C8C 1.520(6)
N1D C2D 1.349(4)
N1D C5D 1.410(4)
C2D C3D 1.414(5)
C2D C9D 1.493(5)
C3D C4D 1.387(5)
C3D C7D 1.504(5)
C4D C5D 1.445(5)
C4D C6D 1.498(5)
C5D CCDI 1.400(5)
C7D C8D 1.524(6)
N1E C2E 1.346(4)
N1E C6E 1.343(4)
C2E C3E 1.392(5)
C2E C2F 1.488(5)
C3E C4E 1.390(5)
C4E C5E 1.388(5)
C4E CABE 1.501(5)
C5E C6E 1.386(5)
C6E C6G 1.497(5)
N1F C6F 1.332(4)
N1F C2F 1.359(4)
C2F C3F 1.377(5)
C3F C4F 1.393(5)
C4F C5F 1.373(5)
C5F C6F 1.384(5)
N1G C2G 1.341(4)
N1G C6G 1.347(4)
C2G C3G 1.380(5)
C3G C4G 1.370(5)
C4G C5G 1.391(5)
C5G C6G 1.389(5)
N1H C6H 1.339(4)
N1H C2H 1.343(4)
C2H C3H 1.394(5)
C2H C2J 1.493(5)
C3H C4H 1.389(5)
C4H C5H 1.389(5)
C4H CCDI 1.497(5)
C5H C6H 1.391(5)
C6H C6I 1.491(5)
N1I C2I 1.340(4)
N1I C6I 1.353(4)
C2I C3I 1.376(5)
C3I C4I 1.381(5)
C4I C5I 1.382(5)
C5I C6I 1.385(5)
N1J C6J 1.330(4)
N1J C2J 1.356(4)
C2J C3J 1.376(5)
C3J C4J 1.382(5)
C4J C5J 1.379(5)
C5J C6J 1.372(5)
ClA O3A 1.428(3)
ClA O2A 1.435(3)
ClA O4A 1.436(3)
ClA O1A 1.441(3)
ClB O4B 1.436(3)
ClB O1B 1.437(3)
ClB O2B 1.438(3)
ClB O3B 1.442(3)
ET1 ET2 1.496(8)
ET2 O 1.390(6)
O ET3 1.416(6)
ET3 ET4 1.455(7)
ME OME 1.400(6)

loop_
_geom_torsion_atom_site_label_1
_geom_torsion_atom_site_label_2
_geom_torsion_atom_site_label_3
_geom_torsion_atom_site_label_4
_geom_torsion
F1B B N1A C2A -57.6(4)
F1A B N1A C2A 62.7(5)
N1B B N1A C2A -178.1(3)
F1B B N1A C5A 126.1(3)
F1A B N1A C5A -113.6(4)
N1B B N1A C5A 5.6(4)
C5A N1A C2A C3A -0.2(4)
B N1A C2A C3A -177.0(3)
C5A N1A C2A C9A -179.2(3)
B N1A C2A C9A 4.0(5)
N1A C2A C3A C4A 0.8(4)
C9A C2A C3A C4A 179.8(3)
N1A C2A C3A C7A -179.5(4)
C9A C2A C3A C7A -0.5(6)
C2A C3A C4A C5A -1.1(4)
C7A C3A C4A C5A 179.2(4)
C2A C3A C4A C6A 179.5(4)
C7A C3A C4A C6A -0.2(7)
C2A N1A C5A CABE 178.5(3)
B N1A C5A CABE -4.6(5)
C2A N1A C5A C4A -0.5(4)
B N1A C5A C4A 176.3(3)
C3A C4A C5A N1A 1.0(4)
C6A C4A C5A N1A -179.6(4)
C3A C4A C5A CABE -177.9(4)
C6A C4A C5A CABE 1.5(7)
C4A C3A C7A C8A 78.6(6)
C2A C3A C7A C8A -101.0(5)
F1B B N1B C2B 59.3(5)
F1A B N1B C2B -61.0(5)
N1A B N1B C2B 179.5(3)
F1B B N1B C5B -123.1(4)
F1A B N1B C5B 116.6(4)
N1A B N1B C5B -2.8(5)
C5B N1B C2B C3B 0.8(4)
B N1B C2B C3B 178.8(3)
C5B N1B C2B C9B -179.5(4)
B N1B C2B C9B -1.5(6)
N1B C2B C3B C4B 0.7(5)
C9B C2B C3B C4B -179.0(4)
N1B C2B C3B C7B 179.5(4)
C9B C2B C3B C7B -0.2(7)
C2B C3B C4B C5B -1.8(4)
C7B C3B C4B C5B 179.4(4)
C2B C3B C4B C6B 173.9(4)
C7B C3B C4B C6B -4.8(7)
C2B N1B C5B CABE 177.1(3)
B N1B C5B CABE -1.0(5)
C2B N1B C5B C4B -1.9(4)
B N1B C5B C4B -180.0(3)
C3B C4B C5B CABE -176.5(4)
C6B C4B C5B CABE 7.9(7)
C3B C4B C5B N1B 2.3(4)
C6B C4B C5B N1B -173.3(4)
C4B C3B C7B C8B 83.6(6)
C2B C3B C7B C8B -95.0(6)
F1D B' N1C C2C -57.8(4)
F1C B' N1C C2C 61.8(4)
N1D B' N1C C2C -178.1(3)
F1D B' N1C C5C 119.4(3)
F1C B' N1C C5C -120.9(3)
N1D B' N1C C5C -0.8(5)
C5C N1C C2C C3C -0.3(4)
B' N1C C2C C3C 177.4(3)
C5C N1C C2C C9C 178.9(3)
B' N1C C2C C9C -3.4(5)
N1C C2C C3C C4C 0.7(4)
C9C C2C C3C C4C -178.5(4)
N1C C2C C3C C7C -174.5(3)
C9C C2C C3C C7C 6.4(6)
C2C C3C C4C C5C -0.8(4)
C7C C3C C4C C5C 174.0(3)
C2C C3C C4C C6C 178.9(3)
C7C C3C C4C C6C -6.3(6)
C2C N1C C5C CCDI 177.0(3)
B' N1C C5C CCDI -0.7(5)
C2C N1C C5C C4C -0.2(4)
B' N1C C5C C4C -177.9(3)
C3C C4C C5C N1C 0.6(4)
C6C C4C C5C N1C -179.0(3)
C3C C4C C5C CCDI -176.1(3)
C6C C4C C5C CCDI 4.2(6)
C4C C3C C7C C8C -100.0(4)
C2C C3C C7C C8C 74.1(5)
F1D B' N1D C2D 60.8(5)
F1C B' N1D C2D -59.2(4)
N1C B' N1D C2D -178.8(3)
F1D B' N1D C5D -117.6(3)
F1C B' N1D C5D 122.4(3)
N1C B' N1D C5D 2.7(4)
C5D N1D C2D C3D -0.2(4)
B' N1D C2D C3D -178.9(3)
C5D N1D C2D C9D 178.6(3)
B' N1D C2D C9D 0.0(5)
N1D C2D C3D C4D 0.1(4)
C9D C2D C3D C4D -178.7(4)
N1D C2D C3D C7D -178.3(3)
C9D C2D C3D C7D 2.9(6)
C2D C3D C4D C5D 0.1(4)
C7D C3D C4D C5D 178.4(3)
C2D C3D C4D C6D 178.6(3)
C7D C3D C4D C6D -3.0(6)
C2D N1D C5D CCDI 178.2(3)
B' N1D C5D CCDI -3.1(5)
C2D N1D C5D C4D 0.3(4)
B' N1D C5D C4D 178.9(3)
C3D C4D C5D CCDI -177.8(4)
C6D C4D C5D CCDI 3.7(6)
C3D C4D C5D N1D -0.2(4)
C6D C4D C5D N1D -178.7(3)
C4D C3D C7D C8D -89.7(5)
C2D C3D C7D C8D 88.4(4)
N1H Zn N1E C2E -113.5(6)
N1J Zn N1E C2E 95.6(2)
N1F Zn N1E C2E 5.1(2)
N1G Zn N1E C2E -175.1(3)
N1I Zn N1E C2E -83.3(2)
N1H Zn N1E C6E 59.6(7)
N1J Zn N1E C6E -91.4(3)
N1F Zn N1E C6E 178.1(3)
N1G Zn N1E C6E -2.0(2)
N1I Zn N1E C6E 89.8(3)
C6E N1E C2E C3E 2.0(5)
Zn N1E C2E C3E 175.0(2)
C6E N1E C2E C2F -174.7(3)
Zn N1E C2E C2F -1.7(4)
N1E C2E C3E C4E -3.1(5)
C2F C2E C3E C4E 173.2(3)
C2E C3E C4E C5E 2.6(5)
C2E C3E C4E CABE -174.4(3)
C3E C4E C5E C6E -1.0(5)
CABE C4E C5E C6E 176.0(3)
C2E N1E C6E C5E -0.4(5)
Zn N1E C6E C5E -173.3(2)
C2E N1E C6E C6G 176.3(3)
Zn N1E C6E C6G 3.4(4)
C4E C5E C6E N1E -0.1(5)
C4E C5E C6E C6G -176.4(3)
N1H Zn N1F C6F -5.6(3)
N1E Zn N1F C6F -176.5(3)
N1J Zn N1F C6F 71.7(3)
N1G Zn N1F C6F -176.8(2)
N1I Zn N1F C6F -79.9(3)
N1H Zn N1F C2F 162.9(2)
N1E Zn N1F C2F -8.0(2)
N1J Zn N1F C2F -119.8(2)
N1G Zn N1F C2F -8.3(4)
N1I Zn N1F C2F 88.6(2)
C6F N1F C2F C3F 1.1(5)
Zn N1F C2F C3F -168.2(3)
C6F N1F C2F C2E 178.9(3)
Zn N1F C2F C2E 9.6(3)
N1E C2E C2F N1F -5.4(4)
C3E C2E C2F N1F 178.1(3)
N1E C2E C2F C3F 172.3(3)
C3E C2E C2F C3F -4.2(5)
N1F C2F C3F C4F 0.4(5)
C2E C2F C3F C4F -177.2(3)
C2F C3F C4F C5F -0.8(5)
C3F C4F C5F C6F -0.2(5)
C2F N1F C6F C5F -2.3(5)
Zn N1F C6F C5F 165.9(3)
C4F C5F C6F N1F 1.8(5)
N1H Zn N1G C2G 6.6(3)
N1E Zn N1G C2G 177.8(3)
N1J Zn N1G C2G -70.2(3)
N1F Zn N1G C2G 178.1(3)
N1I Zn N1G C2G 82.1(3)
N1H Zn N1G C6G -171.1(2)
N1E Zn N1G C6G 0.1(2)
N1J Zn N1G C6G 112.1(2)
N1F Zn N1G C6G 0.4(4)
N1I Zn N1G C6G -95.6(2)
C6G N1G C2G C3G 0.5(5)
Zn N1G C2G C3G -177.1(3)
N1G C2G C3G C4G -0.8(6)
C2G C3G C4G C5G 0.2(6)
C3G C4G C5G C6G 0.5(6)
C2G N1G C6G C5G 0.2(5)
Zn N1G C6G C5G 178.1(3)
C2G N1G C6G C6E -176.3(3)
Zn N1G C6G C6E 1.5(4)
C4G C5G C6G N1G -0.7(5)
C4G C5G C6G C6E 175.6(3)
N1E C6E C6G N1G -3.1(4)
C5E C6E C6G N1G 173.4(3)
N1E C6E C6G C5G -179.6(3)
C5E C6E C6G C5G -3.1(5)
N1E Zn N1H C6H 31.8(7)
N1J Zn N1H C6H -175.7(2)
N1F Zn N1H C6H -84.2(2)
N1G Zn N1H C6H 91.5(2)
N1I Zn N1H C6H 0.6(2)
N1E Zn N1H C2H -157.5(5)
N1J Zn N1H C2H -5.1(2)
N1F Zn N1H C2H 86.5(2)
N1G Zn N1H C2H -97.9(2)
N1I Zn N1H C2H 171.3(2)
C6H N1H C2H C3H 3.2(4)
Zn N1H C2H C3H -167.3(2)
C6H N1H C2H C2J 178.9(3)
Zn N1H C2H C2J 8.4(3)
N1H C2H C3H C4H 0.1(4)
C2J C2H C3H C4H -175.1(3)
C2H C3H C4H C5H -4.2(4)
C2H C3H C4H CCDI 169.1(3)
C3H C4H C5H C6H 5.0(4)
CCDI C4H C5H C6H -168.3(3)
C2H N1H C6H C5H -2.3(4)
Zn N1H C6H C5H 168.1(2)
C2H N1H C6H C6I -176.4(3)
Zn N1H C6H C6I -6.1(3)
C4H C5H C6H N1H -1.8(4)
C4H C5H C6H C6I 171.6(3)
N1H Zn N1I C2I -178.2(3)
N1E Zn N1I C2I 6.9(3)
N1J Zn N1I C2I -170.9(2)
N1F Zn N1I C2I -68.8(3)
N1G Zn N1I C2I 82.1(3)
N1H Zn N1I C6I 5.4(2)
N1E Zn N1I C6I -169.5(2)
N1J Zn N1I C6I 12.8(3)
N1F Zn N1I C6I 114.8(2)
N1G Zn N1I C6I -94.2(2)
C6I N1I C2I C3I 2.2(5)
Zn N1I C2I C3I -174.1(2)
N1I C2I C3I C4I 2.7(5)
C2I C3I C4I C5I -4.3(5)
C3I C4I C5I C6I 1.2(5)
C2I N1I C6I C5I -5.5(4)
Zn N1I C6I C5I 171.2(2)
C2I N1I C6I C6H 173.1(3)
Zn N1I C6I C6H -10.1(3)
C4I C5I C6I N1I 3.8(5)
C4I C5I C6I C6H -174.7(3)
N1H C6H C6I N1I 10.7(4)
C5H C6H C6I N1I -163.1(3)
N1H C6H C6I C5I -170.7(3)
C5H C6H C6I C5I 15.5(5)
N1H Zn N1J C6J -176.6(3)
N1E Zn N1J C6J -1.5(3)
N1F Zn N1J C6J 75.5(3)
N1G Zn N1J C6J -77.4(3)
N1I Zn N1J C6J 176.1(2)
N1H Zn N1J C2J 0.5(2)
N1E Zn N1J C2J 175.7(2)
N1F Zn N1J C2J -107.3(2)
N1G Zn N1J C2J 99.8(2)
N1I Zn N1J C2J -6.8(3)
C6J N1J C2J C3J 0.5(4)
Zn N1J C2J C3J -176.8(2)
C6J N1J C2J C2H -179.2(3)
Zn N1J C2J C2H 3.5(3)
N1H C2H C2J N1J -7.6(4)
C3H C2H C2J N1J 167.8(3)
N1H C2H C2J C3J 172.7(3)
C3H C2H C2J C3J -11.9(5)
N1J C2J C3J C4J 0.2(5)
C2H C2J C3J C4J 179.8(3)
C2J C3J C4J C5J -0.4(5)
C3J C4J C5J C6J 0.0(5)
C2J N1J C6J C5J -1.0(5)
Zn N1J C6J C5J 176.1(2)
C4J C5J C6J N1J 0.8(5)
N1B C5B CABE C5A 2.8(5)
C4B C5B CABE C5A -178.5(4)
N1B C5B CABE C4E -174.5(3)
C4B C5B CABE C4E 4.2(6)
N1A C5A CABE C5B -0.1(5)
C4A C5A CABE C5B 178.7(4)
N1A C5A CABE C4E 177.2(3)
C4A C5A CABE C4E -4.0(5)
C3E C4E CABE C5B -96.6(4)
C5E C4E CABE C5B 86.4(4)
C3E C4E CABE C5A 86.0(4)
C5E C4E CABE C5A -91.0(4)
N1D C5D CCDI C5C 1.2(5)
C4D C5D CCDI C5C 178.6(3)
N1D C5D CCDI C4H -177.5(3)
C4D C5D CCDI C4H -0.2(5)
N1C C5C CCDI C5D 0.6(5)
C4C C5C CCDI C5D 177.0(3)
N1C C5C CCDI C4H 179.3(3)
C4C C5C CCDI C4H -4.3(6)
C5H C4H CCDI C5D 97.2(4)
C3H C4H CCDI C5D -75.9(4)
C5H C4H CCDI C5C -81.5(4)
C3H C4H CCDI C5C 105.4(4)
ET1 ET2 O ET3 -179.2(5)
ET2 O ET3 ET4 -179.8(4)
